data_7020385
loop_
_publ_author_name
'Champion, Martin J. D.'
'Solanki, Riten'
'Delaude, Lionel'
'White, Andrew J. P.'
'Wilton-Ely, James D E T'

_publ_section_title
;
 Synthesis and catalytic application of palladium
 imidazol(in)ium-2-dithiocarboxylate complexes.
;
_journal_issue 40
_journal_name_full 'Dalton transactions (Cambridge, England : 2003)'
_journal_page_first 12386
_journal_page_last 12394
_journal_paper_doi 10.1039/c2dt31413d
_journal_volume 41
_journal_year 2012
_chemical_formula_moiety 'C58 H54 N2 P2 Pd S2, 2(F6 P), 1.5(C H2 Cl2)'
_chemical_formula_sum 'C59.5 H57 Cl3 F12 N2 P4 Pd S2'
_chemical_formula_weight 1428.82
_chemical_name_systematic
;
?
;
_space_group_IT_number 2
_symmetry_cell_setting triclinic
_symmetry_space_group_name_Hall '-P 1'
_symmetry_space_group_name_H-M 'P -1'
_atom_sites_solution_hydrogens geom
_atom_sites_solution_primary direct
_atom_sites_solution_secondary difmap
_audit_creation_method SHELXL-97
_cell_angle_alpha 79.2326(18)
_cell_angle_beta 82.282(2)
_cell_angle_gamma 84.242(2)
_cell_formula_units_Z 2
_cell_length_a 11.1014(4)
_cell_length_b 14.2330(2)
_cell_length_c 20.2200(5)
_cell_measurement_reflns_used 11432
_cell_measurement_temperature 173
_cell_measurement_theta_max 29.5237
_cell_measurement_theta_min 2.9174
_cell_volume 3100.90(14)
_computing_cell_refinement 'CrysAlis RED, Oxford Diffraction Ltd'
_computing_data_collection 'CrysAlis CCD, Oxford Diffraction Ltd'
_computing_data_reduction 'CrysAlis RED, Oxford Diffraction Ltd'
_computing_molecular_graphics 'Bruker SHELXTL'
_computing_publication_material 'Bruker SHELXTL'
_computing_structure_refinement 'SHELXL-97 (Sheldrick, 1997)'
_computing_structure_solution 'SHELXS-97 (Sheldrick, 1990)'
_diffrn_ambient_temperature 173
_diffrn_detector_area_resol_mean 15.9825
_diffrn_measured_fraction_theta_full 0.983
_diffrn_measured_fraction_theta_max 0.828
_diffrn_measurement_device_type 'OD Xcalibur 3'
_diffrn_measurement_method 'omega scans'
_diffrn_radiation_monochromator graphite
_diffrn_radiation_source 'Enhance (Mo) X-ray Source'
_diffrn_radiation_type MoK\a
_diffrn_radiation_wavelength 0.71073
_diffrn_reflns_av_R_equivalents 0.0202
_diffrn_reflns_av_sigmaI/netI 0.0411
_diffrn_reflns_limit_h_max 14
_diffrn_reflns_limit_h_min -15
_diffrn_reflns_limit_k_max 19
_diffrn_reflns_limit_k_min -17
_diffrn_reflns_limit_l_max 25
_diffrn_reflns_limit_l_min -26
_diffrn_reflns_number 26381
_diffrn_reflns_theta_full 27.00
_diffrn_reflns_theta_max 29.59
_diffrn_reflns_theta_min 3.10
_exptl_absorpt_coefficient_mu 0.676
_exptl_absorpt_correction_T_max 0.968
_exptl_absorpt_correction_T_min 0.913
_exptl_absorpt_correction_type analytical
_exptl_absorpt_process_details
;
CrysAlisPro, Agilent Technologies,
Version 1.171.34.49 (release 20-01-2011 CrysAlis171 .NET)
(compiled Jan 20 2011,15:58:25)
Analytical numeric absorption correction using a multifaceted crystal
model based on expressions derived by R.C. Clark & J.S. Reid.
(Clark, R. C. & Reid, J. S. (1995). Acta Cryst. A51, 887-897)
;
_exptl_crystal_colour Orange
_exptl_crystal_density_diffrn 1.530
_exptl_crystal_density_method 'not measured'
_exptl_crystal_description 'tabular needles'
_exptl_crystal_F_000 1450
_exptl_crystal_size_max 0.18
_exptl_crystal_size_mid 0.14
_exptl_crystal_size_min 0.05
_refine_diff_density_max 0.743
_refine_diff_density_min -0.854
_refine_diff_density_rms 0.070
_refine_ls_extinction_method none
_refine_ls_goodness_of_fit_ref 1.030
_refine_ls_hydrogen_treatment constr
_refine_ls_matrix_type full
_refine_ls_number_parameters 783
_refine_ls_number_reflns 14425
_refine_ls_number_restraints 33
_refine_ls_restrained_S_all 1.034
_refine_ls_R_factor_all 0.0489
_refine_ls_R_factor_gt 0.0359
_refine_ls_shift/su_max 0.002
_refine_ls_shift/su_mean 0.000
_refine_ls_structure_factor_coef Fsqd
_refine_ls_weighting_details 'calc w=1/[\s^2^(Fo^2^)+(0.0366P)^2^+1.4124P] where P=(Fo^2^+2Fc^2^)/3'
_refine_ls_weighting_scheme calc
_refine_ls_wR_factor_gt 0.0814
_refine_ls_wR_factor_ref 0.0863
_reflns_number_gt 11951
_reflns_number_total 14425
_reflns_threshold_expression >2sigma(I)
_cod_data_source_file c2dt31413d.txt
_cod_data_source_block 2
_cod_depositor_comments
;
The following automatic conversions were performed:

'_symmetry_cell_setting' value 'Triclinic' changed to 'triclinic'
according to /home/saulius/struct/CIF-dictionaries/cif_core.dic
dictionary named 'cif_core.dic' version 2.4.2 from 2011-04-26.

Automatic conversion script
Id: cif_fix_values 1891 2012-01-12 08:04:46Z andrius 
;
_cod_original_sg_symbol_H-M P-1
_cod_original_formula_sum 'C59.50 H57 Cl3 F12 N2 P4 Pd S2'
_cod_database_code 7020385

loop_
_symmetry_equiv_pos_as_xyz
'x, y, z'
'-x, -y, -z'

loop_
_atom_site_label
_atom_site_type_symbol
_atom_site_fract_x
_atom_site_fract_y
_atom_site_fract_z
_atom_site_U_iso_or_equiv
_atom_site_adp_type
_atom_site_occupancy
_atom_site_symmetry_multiplicity
_atom_site_calc_flag
_atom_site_refinement_flags
_atom_site_disorder_assembly
_atom_site_disorder_group
Pd Pd 0.314929(15) 0.632346(11) 0.240096(8) 0.01958(5) Uani 1 1 d . . .
S1 S 0.20292(6) 0.73261(4) 0.31197(3) 0.02829(13) Uani 1 1 d . . .
C2 C 0.1487(2) 0.79430(15) 0.24127(11) 0.0228(4) Uani 1 1 d . . .
S3 S 0.19703(6) 0.74504(4) 0.17145(3) 0.03255(14) Uani 1 1 d . . .
C4 C 0.0672(2) 0.88102(15) 0.23861(11) 0.0245(5) Uani 1 1 d . . .
N5 N 0.00593(19) 0.91702(13) 0.29197(10) 0.0308(4) Uani 1 1 d . . .
C6 C -0.0638(3) 0.99744(18) 0.26828(14) 0.0428(7) Uani 1 1 d . . .
H6A H -0.1159 1.0366 0.2951 0.051 Uiso 1 1 calc R . .
C7 C -0.0455(3) 1.01141(17) 0.20011(14) 0.0387(6) Uani 1 1 d . . .
H7A H -0.0825 1.0621 0.1701 0.046 Uiso 1 1 calc R . .
N8 N 0.03571(18) 0.93986(12) 0.18201(10) 0.0271(4) Uani 1 1 d . . .
C9 C 0.0133(2) 0.88333(17) 0.36403(12) 0.0309(5) Uani 1 1 d . . .
C10 C -0.0668(2) 0.81782(19) 0.39929(13) 0.0356(6) Uani 1 1 d . . .
C11 C -0.0602(2) 0.7913(2) 0.46848(13) 0.0408(6) Uani 1 1 d . . .
H11A H -0.1123 0.7452 0.4942 0.049 Uiso 1 1 calc R . .
C12 C 0.0196(3) 0.8298(2) 0.50132(13) 0.0416(6) Uani 1 1 d . . .
C13 C 0.0971(3) 0.8952(2) 0.46299(14) 0.0413(6) Uani 1 1 d . . .
H13A H 0.1522 0.9218 0.4852 0.050 Uiso 1 1 calc R . .
C14 C 0.0975(2) 0.92309(18) 0.39357(13) 0.0364(6) Uani 1 1 d . . .
C15 C -0.1543(3) 0.7749(3) 0.36458(15) 0.0545(8) Uani 1 1 d . . .
H15A H -0.1995 0.8264 0.3363 0.082 Uiso 1 1 calc R . .
H15B H -0.2115 0.7389 0.3988 0.082 Uiso 1 1 calc R . .
H15C H -0.1086 0.7317 0.3360 0.082 Uiso 1 1 calc R . .
C16 C 0.0230(3) 0.8014(3) 0.57660(14) 0.0586(9) Uani 1 1 d . . .
H16A H 0.1066 0.8022 0.5870 0.088 Uiso 1 1 calc R . .
H16B H -0.0045 0.7368 0.5918 0.088 Uiso 1 1 calc R . .
H16C H -0.0308 0.8469 0.6000 0.088 Uiso 1 1 calc R . .
C17 C 0.1872(3) 0.9895(2) 0.35205(16) 0.0552(8) Uani 1 1 d . . .
H17A H 0.2426 0.9547 0.3214 0.083 Uiso 1 1 calc R . .
H17B H 0.2343 1.0134 0.3822 0.083 Uiso 1 1 calc R . .
H17C H 0.1432 1.0436 0.3255 0.083 Uiso 1 1 calc R . .
C18 C 0.0872(2) 0.93308(14) 0.11289(11) 0.0250(5) Uani 1 1 d . . .
C19 C 0.1998(2) 0.97002(16) 0.09018(12) 0.0305(5) Uani 1 1 d . . .
C20 C 0.2541(2) 0.95265(17) 0.02746(13) 0.0350(6) Uani 1 1 d . . .
H20A H 0.3309 0.9768 0.0101 0.042 Uiso 1 1 calc R . .
C21 C 0.2001(3) 0.90100(17) -0.01117(12) 0.0340(6) Uani 1 1 d . . .
C22 C 0.0854(2) 0.87067(16) 0.01264(12) 0.0327(5) Uani 1 1 d . . .
H22A H 0.0459 0.8387 -0.0147 0.039 Uiso 1 1 calc R . .
C23 C 0.0260(2) 0.88537(15) 0.07514(12) 0.0271(5) Uani 1 1 d . . .
C24 C 0.2618(3) 1.0220(2) 0.13283(15) 0.0453(7) Uani 1 1 d . . .
H24A H 0.2845 0.9772 0.1730 0.068 Uiso 1 1 calc R . .
H24B H 0.2060 1.0744 0.1469 0.068 Uiso 1 1 calc R . .
H24C H 0.3352 1.0482 0.1063 0.068 Uiso 1 1 calc R . .
C25 C 0.2674(3) 0.8777(2) -0.07632(13) 0.0494(7) Uani 1 1 d . . .
H25A H 0.2204 0.8357 -0.0945 0.074 Uiso 1 1 calc R . .
H25B H 0.3473 0.8450 -0.0678 0.074 Uiso 1 1 calc R . .
H25C H 0.2785 0.9371 -0.1092 0.074 Uiso 1 1 calc R . .
C26 C -0.0948(2) 0.8461(2) 0.10202(14) 0.0414(6) Uani 1 1 d . . .
H26A H -0.1088 0.7966 0.0767 0.062 Uiso 1 1 calc R . .
H26B H -0.1597 0.8980 0.0968 0.062 Uiso 1 1 calc R . .
H26C H -0.0949 0.8181 0.1501 0.062 Uiso 1 1 calc R . .
P27 P 0.39909(5) 0.56440(4) 0.14694(3) 0.01976(11) Uani 1 1 d . . .
C28 C 0.2784(2) 0.57664(14) 0.09206(10) 0.0219(4) Uani 1 1 d . . .
C29 C 0.1635(2) 0.54840(15) 0.12013(11) 0.0272(5) Uani 1 1 d . . .
H29A H 0.1497 0.5215 0.1669 0.033 Uiso 1 1 calc R . .
C30 C 0.0690(2) 0.55921(16) 0.08038(13) 0.0329(5) Uani 1 1 d . . .
H30A H -0.0088 0.5388 0.0998 0.040 Uiso 1 1 calc R . .
C31 C 0.0877(2) 0.59964(16) 0.01250(12) 0.0337(6) Uani 1 1 d . . .
H31A H 0.0226 0.6077 -0.0147 0.040 Uiso 1 1 calc R . .
C32 C 0.2012(2) 0.62825(16) -0.01557(12) 0.0322(5) Uani 1 1 d . . .
H32A H 0.2142 0.6557 -0.0623 0.039 Uiso 1 1 calc R . .
C33 C 0.2968(2) 0.61736(15) 0.02381(11) 0.0264(5) Uani 1 1 d . . .
H33A H 0.3745 0.6377 0.0041 0.032 Uiso 1 1 calc R . .
C34 C 0.4570(2) 0.43889(14) 0.15836(10) 0.0224(4) Uani 1 1 d . . .
C35 C 0.3823(2) 0.36841(15) 0.15249(11) 0.0280(5) Uani 1 1 d . . .
H35A H 0.3038 0.3861 0.1382 0.034 Uiso 1 1 calc R . .
C36 C 0.4229(3) 0.27261(16) 0.16761(12) 0.0346(6) Uani 1 1 d . . .
H36A H 0.3721 0.2246 0.1635 0.042 Uiso 1 1 calc R . .
C37 C 0.5364(2) 0.24618(16) 0.18864(12) 0.0335(6) Uani 1 1 d . . .
H37A H 0.5628 0.1802 0.2000 0.040 Uiso 1 1 calc R . .
C38 C 0.6121(2) 0.31611(16) 0.19319(12) 0.0317(5) Uani 1 1 d . . .
H38A H 0.6911 0.2980 0.2066 0.038 Uiso 1 1 calc R . .
C39 C 0.5725(2) 0.41205(15) 0.17821(11) 0.0256(5) Uani 1 1 d . . .
H39A H 0.6243 0.4598 0.1815 0.031 Uiso 1 1 calc R . .
C40 C 0.5204(2) 0.63186(15) 0.09710(10) 0.0238(5) Uani 1 1 d . . .
C41 C 0.6060(2) 0.58960(17) 0.05247(11) 0.0315(5) Uani 1 1 d . . .
H41A H 0.6039 0.5237 0.0503 0.038 Uiso 1 1 calc R . .
C42 C 0.6939(3) 0.6425(2) 0.01136(12) 0.0388(6) Uani 1 1 d . . .
H42A H 0.7530 0.6129 -0.0184 0.047 Uiso 1 1 calc R . .
C43 C 0.6954(3) 0.7388(2) 0.01367(13) 0.0450(7) Uani 1 1 d . . .
H43A H 0.7543 0.7758 -0.0155 0.054 Uiso 1 1 calc R . .
C44 C 0.6121(3) 0.78113(19) 0.05801(14) 0.0436(7) Uani 1 1 d . . .
H44A H 0.6146 0.8472 0.0597 0.052 Uiso 1 1 calc R . .
C45 C 0.5244(2) 0.72830(16) 0.10031(12) 0.0319(5) Uani 1 1 d . . .
H45A H 0.4676 0.7578 0.1312 0.038 Uiso 1 1 calc R . .
P46 P 0.42196(5) 0.54252(4) 0.32377(3) 0.02053(12) Uani 1 1 d . . .
C47 C 0.3759(2) 0.42229(15) 0.35467(11) 0.0230(4) Uani 1 1 d . . .
C48 C 0.3067(2) 0.38206(16) 0.31652(11) 0.0287(5) Uani 1 1 d . . .
H48A H 0.2806 0.4192 0.2761 0.034 Uiso 1 1 calc R . .
C49 C 0.2750(2) 0.28828(18) 0.33669(12) 0.0357(6) Uani 1 1 d . . .
H49A H 0.2296 0.2607 0.3097 0.043 Uiso 1 1 calc R . .
C50 C 0.3103(2) 0.23540(17) 0.39648(13) 0.0355(6) Uani 1 1 d . . .
H50A H 0.2891 0.1711 0.4105 0.043 Uiso 1 1 calc R . .
C51 C 0.3762(2) 0.27538(17) 0.43597(12) 0.0341(6) Uani 1 1 d . . .
H51A H 0.3980 0.2390 0.4776 0.041 Uiso 1 1 calc R . .
C52 C 0.4105(2) 0.36772(16) 0.41532(11) 0.0284(5) Uani 1 1 d . . .
H52A H 0.4576 0.3944 0.4421 0.034 Uiso 1 1 calc R . .
C53 C 0.3957(2) 0.60437(15) 0.39608(10) 0.0237(5) Uani 1 1 d . . .
C54 C 0.3074(2) 0.57783(19) 0.45013(12) 0.0344(6) Uani 1 1 d . . .
H54A H 0.2669 0.5212 0.4530 0.041 Uiso 1 1 calc R . .
C55 C 0.2784(3) 0.6346(2) 0.50022(13) 0.0436(7) Uani 1 1 d . . .
H55A H 0.2196 0.6155 0.5378 0.052 Uiso 1 1 calc R . .
C56 C 0.3341(3) 0.7178(2) 0.49559(13) 0.0402(6) Uani 1 1 d . . .
H56A H 0.3134 0.7562 0.5297 0.048 Uiso 1 1 calc R . .
C57 C 0.4196(3) 0.74529(18) 0.44168(13) 0.0362(6) Uani 1 1 d . . .
H57A H 0.4573 0.8033 0.4382 0.043 Uiso 1 1 calc R . .
C58 C 0.4513(2) 0.68859(16) 0.39212(12) 0.0310(5) Uani 1 1 d . . .
H58A H 0.5115 0.7076 0.3552 0.037 Uiso 1 1 calc R . .
C59 C 0.5854(2) 0.53528(15) 0.30063(11) 0.0248(5) Uani 1 1 d . . .
C60 C 0.6360(2) 0.61366(17) 0.25813(12) 0.0310(5) Uani 1 1 d . . .
H60A H 0.5848 0.6688 0.2427 0.037 Uiso 1 1 calc R . .
C61 C 0.7605(3) 0.6119(2) 0.23821(14) 0.0444(7) Uani 1 1 d . . .
H61A H 0.7945 0.6659 0.2096 0.053 Uiso 1 1 calc R . .
C62 C 0.8350(3) 0.5314(2) 0.26008(16) 0.0510(8) Uani 1 1 d . . .
H62A H 0.9204 0.5300 0.2464 0.061 Uiso 1 1 calc R . .
C63 C 0.7853(3) 0.4531(2) 0.30177(14) 0.0455(7) Uani 1 1 d . . .
H63A H 0.8368 0.3977 0.3164 0.055 Uiso 1 1 calc R . .
C64 C 0.6620(2) 0.45444(18) 0.32236(12) 0.0335(6) Uani 1 1 d . . .
H64A H 0.6289 0.4004 0.3514 0.040 Uiso 1 1 calc R . .
P10 P 0.56006(6) 0.92065(4) 0.23848(3) 0.03288(15) Uani 1 1 d . . .
F11 F 0.45758(16) 0.84956(12) 0.23929(9) 0.0558(5) Uani 1 1 d . . .
F12 F 0.66241(18) 0.83837(13) 0.22517(12) 0.0726(6) Uani 1 1 d . . .
F13 F 0.56246(19) 0.88666(13) 0.31785(9) 0.0653(5) Uani 1 1 d . . .
F14 F 0.45917(17) 1.00343(13) 0.25172(11) 0.0691(6) Uani 1 1 d . . .
F15 F 0.55924(19) 0.95288(14) 0.15911(9) 0.0667(6) Uani 1 1 d . . .
F16 F 0.66253(15) 0.99185(11) 0.23811(9) 0.0519(4) Uani 1 1 d . . .
P20 P 0.01223(6) 0.28230(4) 0.18905(3) 0.03107(14) Uani 1 1 d . . .
F21 F 0.10700(16) 0.19678(11) 0.21638(9) 0.0560(5) Uani 1 1 d . . .
F22 F -0.0317(2) 0.21835(12) 0.14128(10) 0.0701(6) Uani 1 1 d . . .
F23 F 0.11091(16) 0.32176(13) 0.12865(9) 0.0572(5) Uani 1 1 d . . .
F24 F 0.05683(17) 0.34758(11) 0.23531(8) 0.0522(4) Uani 1 1 d . . .
F25 F -0.08748(17) 0.24215(14) 0.24847(9) 0.0685(6) Uani 1 1 d . . .
F26 F -0.08332(15) 0.36764(11) 0.16233(8) 0.0486(4) Uani 1 1 d . . .
C70 C 0.5893(6) 0.0638(5) 0.3949(3) 0.0490(14) Uani 0.873(7) 1 d PDU A 1
H70A H 0.5564 0.0324 0.3622 0.059 Uiso 0.873(7) 1 calc PR A 1
H70B H 0.5197 0.0929 0.4222 0.059 Uiso 0.873(7) 1 calc PR A 1
Cl1 Cl 0.6809(3) 0.1535(2) 0.35089(15) 0.0573(7) Uani 0.873(7) 1 d PDU A 1
Cl2 Cl 0.67308(19) -0.02295(12) 0.44893(9) 0.0706(6) Uani 0.873(7) 1 d PDU A 1
C70' C 0.598(5) 0.063(4) 0.3830(19) 0.055(10) Uiso 0.127(7) 1 d PDU A 2
H70C H 0.6082 0.0118 0.3551 0.066 Uiso 0.127(7) 1 calc PR A 2
H70D H 0.5115 0.0886 0.3855 0.066 Uiso 0.127(7) 1 calc PR A 2
Cl1' Cl 0.6909(14) 0.1549(11) 0.3439(9) 0.025(2) Uiso 0.127(7) 1 d PDU A 2
Cl2' Cl 0.6331(13) 0.0133(13) 0.4653(6) 0.081(4) Uiso 0.127(7) 1 d PDU A 2
C80 C -0.0202(10) 0.5485(6) 0.4505(4) 0.060(3) Uiso 0.382(5) 1 d PD B -1
H80A H -0.1090 0.5566 0.4472 0.072 Uiso 0.382(5) 1 calc PR B -1
H80B H 0.0119 0.6127 0.4382 0.072 Uiso 0.382(5) 1 calc PR B -1
Cl3 Cl 0.0507(3) 0.4756(3) 0.3936(3) 0.0894(11) Uiso 0.382(5) 1 d PDU B -1
Cl4 Cl 0.0059(5) 0.4963(5) 0.5384(2) 0.1083(15) Uiso 0.382(5) 1 d PDU B -1
C80' C 0.032(3) 0.4399(13) 0.5056(7) 0.067(9) Uiso 0.118(5) 1 d PD B -2
H80C H -0.0217 0.3877 0.5246 0.080 Uiso 0.118(5) 1 calc PR B -2
H80D H 0.1140 0.4191 0.5201 0.080 Uiso 0.118(5) 1 calc PR B -2
Cl3' Cl 0.0438(7) 0.4581(5) 0.4172(5) 0.041(2) Uiso 0.118(5) 1 d PDU B -2
Cl4' Cl -0.0244(11) 0.5416(10) 0.5382(5) 0.076(3) Uiso 0.118(5) 1 d PDU B -2

loop_
_atom_site_aniso_label
_atom_site_aniso_U_11
_atom_site_aniso_U_22
_atom_site_aniso_U_33
_atom_site_aniso_U_23
_atom_site_aniso_U_13
_atom_site_aniso_U_12
Pd 0.02367(9) 0.01807(8) 0.01615(8) -0.00357(6) -0.00334(6) 0.00481(6)
S1 0.0335(3) 0.0301(3) 0.0205(3) -0.0082(2) -0.0060(2) 0.0127(2)
C2 0.0229(12) 0.0224(10) 0.0240(11) -0.0066(8) -0.0049(9) 0.0020(9)
S3 0.0463(4) 0.0286(3) 0.0213(3) -0.0074(2) -0.0104(3) 0.0180(3)
C4 0.0250(12) 0.0222(10) 0.0276(11) -0.0086(9) -0.0057(9) 0.0035(9)
N5 0.0317(12) 0.0288(10) 0.0328(11) -0.0126(8) -0.0064(9) 0.0106(8)
C6 0.0429(17) 0.0348(14) 0.0503(17) -0.0168(12) -0.0084(13) 0.0200(12)
C7 0.0397(16) 0.0261(12) 0.0492(16) -0.0071(11) -0.0134(13) 0.0141(11)
N8 0.0275(11) 0.0212(9) 0.0322(10) -0.0051(8) -0.0072(8) 0.0053(8)
C9 0.0286(13) 0.0346(13) 0.0308(12) -0.0161(10) -0.0040(10) 0.0115(10)
C10 0.0256(13) 0.0471(15) 0.0360(14) -0.0166(11) -0.0025(11) 0.0046(11)
C11 0.0303(15) 0.0584(17) 0.0336(14) -0.0126(12) 0.0012(11) -0.0006(12)
C12 0.0319(15) 0.0616(18) 0.0325(14) -0.0193(13) -0.0030(12) 0.0104(13)
C13 0.0353(16) 0.0533(16) 0.0424(15) -0.0276(13) -0.0096(12) 0.0052(13)
C14 0.0346(15) 0.0346(13) 0.0442(15) -0.0198(11) -0.0057(12) 0.0040(11)
C15 0.0432(18) 0.081(2) 0.0435(17) -0.0145(16) -0.0068(14) -0.0185(16)
C16 0.0444(19) 0.098(3) 0.0354(16) -0.0216(16) -0.0064(14) 0.0040(17)
C17 0.063(2) 0.0516(18) 0.0584(19) -0.0206(15) -0.0075(16) -0.0191(16)
C18 0.0281(13) 0.0169(10) 0.0282(11) -0.0003(8) -0.0077(10) 0.0051(9)
C19 0.0302(14) 0.0216(11) 0.0396(13) 0.0003(10) -0.0114(11) -0.0017(10)
C20 0.0321(14) 0.0274(12) 0.0415(14) 0.0045(10) -0.0012(11) -0.0066(10)
C21 0.0432(16) 0.0266(12) 0.0283(12) 0.0042(9) -0.0038(11) -0.0012(11)
C22 0.0393(15) 0.0262(12) 0.0327(13) 0.0013(10) -0.0153(11) -0.0005(10)
C23 0.0282(13) 0.0194(10) 0.0322(12) 0.0025(9) -0.0104(10) 0.0012(9)
C24 0.0389(17) 0.0440(15) 0.0582(18) -0.0147(13) -0.0113(14) -0.0097(13)
C25 0.060(2) 0.0522(17) 0.0320(14) -0.0030(12) 0.0043(14) -0.0070(15)
C26 0.0317(15) 0.0450(15) 0.0500(16) -0.0104(13) -0.0062(12) -0.0091(12)
P27 0.0228(3) 0.0183(3) 0.0178(3) -0.0043(2) -0.0018(2) 0.0014(2)
C28 0.0266(12) 0.0181(10) 0.0217(10) -0.0060(8) -0.0051(9) 0.0020(8)
C29 0.0305(13) 0.0246(11) 0.0256(11) -0.0030(9) -0.0036(10) -0.0003(9)
C30 0.0295(14) 0.0295(12) 0.0412(14) -0.0065(10) -0.0070(11) -0.0052(10)
C31 0.0390(15) 0.0298(12) 0.0351(13) -0.0061(10) -0.0162(11) 0.0010(11)
C32 0.0425(16) 0.0293(12) 0.0250(12) -0.0016(9) -0.0114(11) 0.0001(11)
C33 0.0327(13) 0.0250(11) 0.0211(11) -0.0035(8) -0.0043(9) -0.0003(9)
C34 0.0282(12) 0.0189(10) 0.0186(10) -0.0045(8) 0.0010(9) 0.0028(9)
C35 0.0303(13) 0.0254(11) 0.0299(12) -0.0078(9) -0.0069(10) 0.0011(9)
C36 0.0443(16) 0.0215(11) 0.0393(14) -0.0084(10) -0.0040(12) -0.0046(11)
C37 0.0418(16) 0.0223(11) 0.0325(13) -0.0027(9) -0.0011(11) 0.0079(10)
C38 0.0302(14) 0.0295(12) 0.0317(13) -0.0029(10) -0.0017(10) 0.0076(10)
C39 0.0279(13) 0.0247(11) 0.0229(11) -0.0043(9) -0.0006(9) 0.0002(9)
C40 0.0252(12) 0.0269(11) 0.0192(10) -0.0035(8) -0.0019(9) -0.0036(9)
C41 0.0346(14) 0.0347(13) 0.0248(12) -0.0081(10) 0.0017(10) -0.0021(11)
C42 0.0349(15) 0.0533(16) 0.0270(13) -0.0071(11) 0.0037(11) -0.0072(12)
C43 0.0461(18) 0.0547(17) 0.0334(14) 0.0024(12) 0.0007(12) -0.0263(14)
C44 0.0512(18) 0.0330(14) 0.0485(16) -0.0048(12) -0.0030(14) -0.0205(13)
C45 0.0381(15) 0.0267(12) 0.0313(12) -0.0072(10) -0.0011(11) -0.0049(10)
P46 0.0226(3) 0.0206(3) 0.0174(3) -0.0019(2) -0.0035(2) 0.0017(2)
C47 0.0235(12) 0.0234(10) 0.0211(10) -0.0028(8) -0.0018(9) 0.0001(9)
C48 0.0317(14) 0.0329(12) 0.0214(11) -0.0025(9) -0.0058(10) -0.0029(10)
C49 0.0407(16) 0.0360(13) 0.0328(13) -0.0065(10) -0.0063(11) -0.0116(11)
C50 0.0376(15) 0.0260(12) 0.0408(14) 0.0028(10) -0.0048(12) -0.0087(11)
C51 0.0342(14) 0.0325(13) 0.0326(13) 0.0060(10) -0.0090(11) -0.0033(11)
C52 0.0283(13) 0.0286(12) 0.0281(12) -0.0004(9) -0.0097(10) -0.0017(10)
C53 0.0248(12) 0.0268(11) 0.0197(10) -0.0043(8) -0.0069(9) 0.0032(9)
C54 0.0321(14) 0.0425(14) 0.0302(13) -0.0131(11) 0.0017(11) -0.0051(11)
C55 0.0387(16) 0.0620(18) 0.0318(14) -0.0192(13) 0.0041(12) -0.0023(13)
C56 0.0437(17) 0.0509(16) 0.0321(14) -0.0236(12) -0.0133(12) 0.0100(13)
C57 0.0446(16) 0.0352(13) 0.0337(13) -0.0126(11) -0.0168(12) 0.0026(11)
C58 0.0368(15) 0.0319(12) 0.0251(12) -0.0055(9) -0.0075(10) 0.0004(10)
C59 0.0238(12) 0.0287(11) 0.0217(11) -0.0066(9) -0.0020(9) 0.0017(9)
C60 0.0323(14) 0.0301(12) 0.0295(12) -0.0059(10) 0.0004(10) -0.0016(10)
C61 0.0368(16) 0.0449(16) 0.0478(16) -0.0043(13) 0.0071(13) -0.0090(13)
C62 0.0264(15) 0.065(2) 0.0570(19) -0.0118(15) 0.0089(13) 0.0028(14)
C63 0.0338(16) 0.0519(17) 0.0434(16) -0.0042(13) 0.0008(13) 0.0164(13)
C64 0.0306(14) 0.0367(13) 0.0282(12) 0.0004(10) -0.0011(10) 0.0077(11)
P10 0.0290(4) 0.0280(3) 0.0415(4) -0.0029(3) -0.0044(3) -0.0074(3)
F11 0.0540(11) 0.0522(10) 0.0661(11) -0.0100(8) -0.0048(9) -0.0306(9)
F12 0.0550(13) 0.0528(11) 0.1109(17) -0.0279(11) -0.0064(12) 0.0126(9)
F13 0.0886(15) 0.0644(12) 0.0446(10) 0.0047(8) -0.0124(10) -0.0351(11)
F14 0.0457(11) 0.0514(10) 0.1139(17) -0.0295(11) -0.0099(11) 0.0077(8)
F15 0.0836(15) 0.0750(13) 0.0436(10) 0.0044(9) -0.0132(10) -0.0370(11)
F16 0.0441(10) 0.0502(9) 0.0646(11) -0.0047(8) -0.0098(8) -0.0240(8)
P20 0.0281(3) 0.0313(3) 0.0340(3) -0.0029(3) -0.0063(3) -0.0045(3)
F21 0.0514(11) 0.0424(9) 0.0750(12) -0.0126(8) -0.0224(9) 0.0162(8)
F22 0.1042(17) 0.0447(10) 0.0743(13) -0.0099(9) -0.0447(12) -0.0240(10)
F23 0.0487(11) 0.0647(11) 0.0542(10) -0.0104(9) 0.0155(9) -0.0137(9)
F24 0.0642(12) 0.0480(9) 0.0527(10) -0.0227(8) -0.0258(9) 0.0072(8)
F25 0.0449(11) 0.0755(13) 0.0657(12) 0.0274(10) 0.0084(9) -0.0064(9)
F26 0.0410(10) 0.0457(9) 0.0542(10) 0.0082(7) -0.0154(8) 0.0006(7)
C70 0.046(3) 0.049(2) 0.053(3) -0.013(2) -0.006(2) 0.0021(16)
Cl1 0.0780(14) 0.0499(7) 0.0451(11) -0.0143(6) -0.0007(8) -0.0072(6)
Cl2 0.0919(11) 0.0501(8) 0.0691(9) 0.0016(6) -0.0297(7) 0.0026(7)

loop_
_atom_type_symbol
_atom_type_description
_atom_type_scat_dispersion_real
_atom_type_scat_dispersion_imag
_atom_type_scat_source
C C 0.0033 0.0016 'International Tables Vol C Tables 4.2.6.8 and 6.1.1.4'
H H 0.0000 0.0000 'International Tables Vol C Tables 4.2.6.8 and 6.1.1.4'
N N 0.0061 0.0033 'International Tables Vol C Tables 4.2.6.8 and 6.1.1.4'
F F 0.0171 0.0103 'International Tables Vol C Tables 4.2.6.8 and 6.1.1.4'
P P 0.1023 0.0942 'International Tables Vol C Tables 4.2.6.8 and 6.1.1.4'
S S 0.1246 0.1234 'International Tables Vol C Tables 4.2.6.8 and 6.1.1.4'
Cl Cl 0.1484 0.1585 'International Tables Vol C Tables 4.2.6.8 and 6.1.1.4'
Pd Pd -0.9988 1.0072 'International Tables Vol C Tables 4.2.6.8 and 6.1.1.4'

loop_
_geom_angle_atom_site_label_1
_geom_angle_atom_site_label_2
_geom_angle_atom_site_label_3
_geom_angle
P46 Pd P27 100.97(2)
P46 Pd S3 168.11(2)
P27 Pd S3 90.41(2)
P46 Pd S1 94.820(19)
P27 Pd S1 164.07(2)
S3 Pd S1 73.71(2)
C2 S1 Pd 85.79(7)
C4 C2 S1 124.67(16)
C4 C2 S3 121.83(16)
S1 C2 S3 113.50(12)
C2 S3 Pd 86.84(7)
N8 C4 N5 106.88(18)
N8 C4 C2 126.3(2)
N5 C4 C2 126.8(2)
C4 N5 C6 108.8(2)
C4 N5 C9 128.61(19)
C6 N5 C9 122.5(2)
C7 C6 N5 107.7(2)
C6 C7 N8 107.6(2)
C4 N8 C7 109.01(19)
C4 N8 C18 125.86(18)
C7 N8 C18 124.95(19)
C10 C9 C14 124.2(2)
C10 C9 N5 118.6(2)
C14 C9 N5 117.2(2)
C9 C10 C11 116.5(2)
C9 C10 C15 122.1(2)
C11 C10 C15 121.4(3)
C12 C11 C10 122.3(3)
C11 C12 C13 118.2(2)
C11 C12 C16 121.2(3)
C13 C12 C16 120.5(3)
C12 C13 C14 122.5(2)
C13 C14 C9 116.3(2)
C13 C14 C17 121.9(2)
C9 C14 C17 121.8(2)
C23 C18 C19 123.9(2)
C23 C18 N8 118.8(2)
C19 C18 N8 117.2(2)
C20 C19 C18 116.3(2)
C20 C19 C24 121.8(2)
C18 C19 C24 121.9(2)
C19 C20 C21 122.3(2)
C22 C21 C20 118.5(2)
C22 C21 C25 121.5(2)
C20 C21 C25 120.1(2)
C21 C22 C23 122.1(2)
C22 C23 C18 116.7(2)
C22 C23 C26 121.2(2)
C18 C23 C26 122.0(2)
C40 P27 C34 106.37(10)
C40 P27 C28 105.34(10)
C34 P27 C28 106.36(10)
C40 P27 Pd 111.84(7)
C34 P27 Pd 120.08(7)
C28 P27 Pd 105.82(7)
C33 C28 C29 119.2(2)
C33 C28 P27 121.79(18)
C29 C28 P27 118.98(16)
C30 C29 C28 120.5(2)
C31 C30 C29 120.2(2)
C32 C31 C30 119.6(2)
C31 C32 C33 120.7(2)
C28 C33 C32 119.9(2)
C39 C34 C35 119.6(2)
C39 C34 P27 120.08(16)
C35 C34 P27 120.16(18)
C36 C35 C34 119.7(2)
C37 C36 C35 120.6(2)
C36 C37 C38 119.9(2)
C39 C38 C37 120.0(2)
C38 C39 C34 120.2(2)
C41 C40 C45 119.4(2)
C41 C40 P27 120.53(17)
C45 C40 P27 120.00(18)
C42 C41 C40 120.6(2)
C41 C42 C43 119.6(3)
C44 C43 C42 120.3(2)
C43 C44 C45 120.6(2)
C44 C45 C40 119.5(2)
C47 P46 C59 108.30(10)
C47 P46 C53 106.38(10)
C59 P46 C53 105.33(10)
C47 P46 Pd 115.42(7)
C59 P46 Pd 113.52(7)
C53 P46 Pd 107.16(7)
C48 C47 C52 119.0(2)
C48 C47 P46 119.08(16)
C52 C47 P46 121.87(17)
C49 C48 C47 120.8(2)
C50 C49 C48 119.4(2)
C51 C50 C49 120.5(2)
C52 C51 C50 120.4(2)
C51 C52 C47 119.9(2)
C58 C53 C54 119.0(2)
C58 C53 P46 118.80(17)
C54 C53 P46 121.39(17)
C53 C54 C55 119.8(2)
C56 C55 C54 120.5(3)
C55 C56 C57 120.0(2)
C56 C57 C58 120.2(2)
C53 C58 C57 120.5(2)
C60 C59 C64 119.0(2)
C60 C59 P46 117.88(17)
C64 C59 P46 123.15(18)
C61 C60 C59 120.5(2)
C62 C61 C60 119.9(3)
C63 C62 C61 120.0(3)
C64 C63 C62 120.6(3)
C63 C64 C59 120.1(2)
F14 P10 F12 179.37(11)
F14 P10 F15 90.48(12)
F12 P10 F15 89.52(12)
F14 P10 F13 90.55(12)
F12 P10 F13 89.46(12)
F15 P10 F13 178.96(13)
F14 P10 F11 90.57(10)
F12 P10 F11 90.07(11)
F15 P10 F11 89.58(10)
F13 P10 F11 90.27(10)
F14 P10 F16 89.33(10)
F12 P10 F16 90.04(10)
F15 P10 F16 90.72(9)
F13 P10 F16 89.42(9)
F11 P10 F16 179.68(10)
F25 P20 F23 178.99(12)
F25 P20 F24 90.86(11)
F23 P20 F24 90.13(10)
F25 P20 F21 89.43(10)
F23 P20 F21 90.82(10)
F24 P20 F21 90.08(9)
F25 P20 F26 90.08(10)
F23 P20 F26 89.67(10)
F24 P20 F26 89.80(9)
F21 P20 F26 179.50(11)
F25 P20 F22 90.18(12)
F23 P20 F22 88.83(11)
F24 P20 F22 178.82(10)
F21 P20 F22 90.50(10)
F26 P20 F22 89.64(10)
Cl1 C70 Cl2 111.0(3)
Cl1' C70' Cl2' 112.1(15)
Cl3 C80 Cl4 111.4(5)
Cl4' C80' Cl3' 112.7(10)

loop_
_geom_bond_atom_site_label_1
_geom_bond_atom_site_label_2
_geom_bond_distance
Pd P46 2.3099(6)
Pd P27 2.3202(5)
Pd S3 2.3340(6)
Pd S1 2.3724(6)
S1 C2 1.683(2)
C2 C4 1.452(3)
C2 S3 1.692(2)
C4 N8 1.350(3)
C4 N5 1.352(3)
N5 C6 1.362(3)
N5 C9 1.457(3)
C6 C7 1.346(4)
C7 N8 1.360(3)
N8 C18 1.454(3)
C9 C10 1.384(4)
C9 C14 1.390(3)
C10 C11 1.389(4)
C10 C15 1.507(4)
C11 C12 1.385(4)
C12 C13 1.385(4)
C12 C16 1.505(4)
C13 C14 1.385(4)
C14 C17 1.503(4)
C18 C23 1.390(3)
C18 C19 1.392(3)
C19 C20 1.384(3)
C19 C24 1.505(3)
C20 C21 1.392(4)
C21 C22 1.381(4)
C21 C25 1.501(4)
C22 C23 1.387(3)
C23 C26 1.499(3)
P27 C40 1.812(2)
P27 C34 1.820(2)
P27 C28 1.827(2)
C28 C33 1.390(3)
C28 C29 1.391(3)
C29 C30 1.385(3)
C30 C31 1.382(3)
C31 C32 1.379(4)
C32 C33 1.390(3)
C34 C39 1.391(3)
C34 C35 1.395(3)
C35 C36 1.383(3)
C36 C37 1.378(4)
C37 C38 1.389(4)
C38 C39 1.382(3)
C40 C41 1.392(3)
C40 C45 1.392(3)
C41 C42 1.381(3)
C42 C43 1.381(4)
C43 C44 1.375(4)
C44 C45 1.388(3)
P46 C47 1.808(2)
P46 C59 1.810(2)
P46 C53 1.820(2)
C47 C48 1.388(3)
C47 C52 1.402(3)
C48 C49 1.387(3)
C49 C50 1.382(3)
C50 C51 1.381(3)
C51 C52 1.378(3)
C53 C58 1.387(3)
C53 C54 1.389(3)
C54 C55 1.396(3)
C55 C56 1.371(4)
C56 C57 1.372(4)
C57 C58 1.389(3)
C59 C60 1.391(3)
C59 C64 1.398(3)
C60 C61 1.386(4)
C61 C62 1.383(4)
C62 C63 1.380(4)
C63 C64 1.376(4)
P10 F14 1.5770(18)
P10 F12 1.5822(19)
P10 F15 1.5855(18)
P10 F13 1.5904(18)
P10 F11 1.5931(16)
P10 F16 1.5961(16)
P20 F25 1.5837(17)
P20 F23 1.5859(17)
P20 F24 1.5889(16)
P20 F21 1.5942(17)
P20 F26 1.5946(16)
P20 F22 1.5946(17)
C70 Cl1 1.745(4)
C70 Cl2 1.767(6)
C70' Cl1' 1.752(17)
C70' Cl2' 1.760(17)
C80 Cl3 1.748(7)
C80 Cl4 1.843(8)
C80' Cl4' 1.728(10)
C80' Cl3' 1.747(10)
